data_7013587
loop_
_publ_author_name
'Schuetz, Steven A.'
'Day, Victor W.'
'Rheingold, Arnold L.'
'Belot, John A.'

_publ_section_title
;
 Solvent influence on the formation of anhydrous mononuclear or
 multinuclear lanthanide complexes containing tetradentate Schiff-base
 ligands
;
_journal_issue 22
_journal_name_full 'Dalton Transactions'
_journal_page_first 4303
_journal_paper_doi 10.1039/b310340b
_journal_year 2003
_chemical_formula_sum 'C29 H58 La N3 O3 Si2'
_chemical_formula_weight 691.87
_chemical_melting_point 121.5(15)
_chemical_name_systematic
;
[Bis-5,5'-(1,3-propanediyldiimino)-2,2-dimethyl-4-hexene-3-onato]
lanthanum [bis(trimethylsilyl)-amido][tetrahydrofuran]
;
_space_group_IT_number 14
_symmetry_cell_setting monoclinic
_symmetry_space_group_name_Hall '-P 2yn'
_symmetry_space_group_name_H-M 'P 1 21/n 1'
_atom_sites_solution_hydrogens geom
_atom_sites_solution_primary direct
_atom_sites_solution_secondary difmap
_audit_creation_method SHELXL-97
_cell_angle_alpha 90.00
_cell_angle_beta 94.909(2)
_cell_angle_gamma 90.00
_cell_formula_units_Z 4
_cell_length_a 11.3610(15)
_cell_length_b 15.812(2)
_cell_length_c 20.387(3)
_cell_measurement_reflns_used 3201
_cell_measurement_temperature 193(2)
_cell_measurement_theta_max 20.81
_cell_measurement_theta_min 2.213
_cell_volume 3648.9(9)
_computing_cell_refinement 'Bruker SAINT'
_computing_data_collection 'Bruker SMART'
_computing_data_reduction 'Bruker SHELXTL'
_computing_molecular_graphics 'Bruker SHELXTL'
_computing_publication_material 'Bruker SHELXTL'
_computing_structure_refinement 'Bruker SHELXTL'
_computing_structure_solution 'Bruker SHELXTL'
_diffrn_ambient_temperature 193(2)
_diffrn_measured_fraction_theta_full 0.997
_diffrn_measured_fraction_theta_max 0.997
_diffrn_measurement_device_type 'Bruker SMART CCD Area Detector'
_diffrn_measurement_method '\w scans'
_diffrn_radiation_monochromator graphite
_diffrn_radiation_source 'normal-focus sealed tube'
_diffrn_radiation_type MoK\a
_diffrn_radiation_wavelength 0.71073
_diffrn_reflns_av_R_equivalents 0.1097
_diffrn_reflns_av_sigmaI/netI 0.1541
_diffrn_reflns_limit_h_max 13
_diffrn_reflns_limit_h_min -13
_diffrn_reflns_limit_k_max 19
_diffrn_reflns_limit_k_min -19
_diffrn_reflns_limit_l_max 24
_diffrn_reflns_limit_l_min -19
_diffrn_reflns_number 19926
_diffrn_reflns_theta_full 25.34
_diffrn_reflns_theta_max 25.34
_diffrn_reflns_theta_min 1.63
_diffrn_standards_decay_% 0.00
_exptl_absorpt_coefficient_mu 1.266
_exptl_absorpt_correction_T_max 0.4533
_exptl_absorpt_correction_T_min 0.4072
_exptl_absorpt_correction_type empirical
_exptl_crystal_colour 'Pale yellow'
_exptl_crystal_density_diffrn 1.259
_exptl_crystal_density_method 'not measured'
_exptl_crystal_description Rhombus
_exptl_crystal_F_000 1448
_exptl_crystal_size_max 0.24
_exptl_crystal_size_mid 0.20
_exptl_crystal_size_min 0.10
_refine_diff_density_max 0.631
_refine_diff_density_min -0.386
_refine_diff_density_rms 0.091
_refine_ls_extinction_method none
_refine_ls_goodness_of_fit_ref 0.878
_refine_ls_hydrogen_treatment mixed
_refine_ls_matrix_type full
_refine_ls_number_parameters 357
_refine_ls_number_reflns 6646
_refine_ls_number_restraints 0
_refine_ls_restrained_S_all 0.878
_refine_ls_R_factor_all 0.1345
_refine_ls_R_factor_gt 0.0493
_refine_ls_shift/su_max 0.001
_refine_ls_shift/su_mean 0.000
_refine_ls_structure_factor_coef Fsqd
_refine_ls_weighting_details 'calc w=1/[\s^2^(Fo^2^)+(0.0229P)^2^+0.0000P] where P=(Fo^2^+2Fc^2^)/3'
_refine_ls_weighting_scheme calc
_refine_ls_wR_factor_gt 0.0666
_refine_ls_wR_factor_ref 0.0803
_reflns_number_gt 3439
_reflns_number_total 6646
_reflns_threshold_expression >2sigma(I)
_cod_data_source_file b310340b.txt
_cod_data_source_block jbi4
_cod_depositor_comments
;
The following automatic conversions were performed:
'_symmetry_cell_setting' value 'Monoclinic' changed to 'monoclinic'
according to '/home/adriana/struct/CIF-dictionaries/cif_core.dic'
dictionary named 'cif_core.dic' version 2.4.1 from 2010-06-29.

Automatic conversion script
Id: cif_fix_enum 1555 2011-01-17 13:19:09Z saulius 

The following automatic conversions were performed:

'_chemical_melting_point' value '120-123' was changed to '121.5(15)'
- the average value was taken and precision was estimated.

Automatic conversion script
Id: cif_fix_values 1569 2011-02-09 13:29:24Z adriana 
;
_cod_original_cell_volume 3648.8(8)
_cod_original_sg_symbol_H-M P2(1)/n
_cod_database_code 7013587

loop_
_symmetry_equiv_pos_as_xyz
'x, y, z'
'-x+1/2, y+1/2, -z+1/2'
'-x, -y, -z'
'x-1/2, -y-1/2, z-1/2'

loop_
_atom_site_label
_atom_site_type_symbol
_atom_site_fract_x
_atom_site_fract_y
_atom_site_fract_z
_atom_site_U_iso_or_equiv
_atom_site_adp_type
_atom_site_occupancy
_atom_site_symmetry_multiplicity
_atom_site_calc_flag
_atom_site_refinement_flags
_atom_site_disorder_assembly
_atom_site_disorder_group
La La 0.01137(3) 0.37126(2) 0.187050(16) 0.03737(11) Uani 1 1 d . . .
Si1 Si -0.14813(14) 0.29531(11) 0.31412(8) 0.0484(5) Uani 1 1 d . . .
Si2 Si -0.08804(17) 0.48124(11) 0.32761(8) 0.0590(5) Uani 1 1 d . . .
O1 O 0.0677(3) 0.2545(3) 0.12805(17) 0.0575(11) Uani 1 1 d . . .
O2 O 0.1767(3) 0.4483(3) 0.16953(19) 0.0651(13) Uani 1 1 d . . .
N1 N -0.1676(4) 0.3208(3) 0.1067(2) 0.0426(13) Uani 1 1 d . . .
N2 N -0.0469(3) 0.5017(3) 0.1114(2) 0.0384(12) Uani 1 1 d . . .
N3 N -0.0845(3) 0.3860(3) 0.28919(18) 0.0346(11) Uani 1 1 d . . .
C1 C 0.1220(6) 0.1367(4) 0.0630(3) 0.0583(17) Uani 1 1 d . . .
C2 C 0.0293(6) 0.1996(4) 0.0839(3) 0.0465(16) Uani 1 1 d . . .
C3 C -0.0860(6) 0.1968(4) 0.0593(3) 0.0544(17) Uani 1 1 d . . .
H3 H -0.1063 0.1515 0.0299 0.065 Uiso 1 1 calc R . .
C4 C -0.1802(5) 0.2524(5) 0.0715(3) 0.0508(17) Uani 1 1 d . . .
C5 C -0.2740(4) 0.3743(5) 0.1119(3) 0.0591(17) Uani 1 1 d . . .
H5A H -0.3295 0.3436 0.1384 0.071 Uiso 1 1 calc R . .
H5B H -0.3139 0.3826 0.0673 0.071 Uiso 1 1 calc R . .
C6 C -0.2479(4) 0.4605(4) 0.1431(3) 0.0562(18) Uani 1 1 d . . .
H6A H -0.2051 0.4517 0.1869 0.067 Uiso 1 1 calc R . .
H6B H -0.3240 0.4881 0.1501 0.067 Uiso 1 1 calc R . .
C7 C -0.1759(4) 0.5207(4) 0.1041(3) 0.0487(16) Uani 1 1 d . . .
H7A H -0.2046 0.5174 0.0570 0.058 Uiso 1 1 calc R . .
H7B H -0.1885 0.5793 0.1192 0.058 Uiso 1 1 calc R . .
C8 C 0.0197(5) 0.5522(4) 0.0801(3) 0.0396(15) Uani 1 1 d . . .
C9 C 0.1465(5) 0.5456(3) 0.0833(3) 0.0412(15) Uani 1 1 d . . .
H9 H 0.1847 0.5787 0.0525 0.049 Uiso 1 1 calc R . .
C10 C 0.2181(5) 0.4977(4) 0.1252(3) 0.0407(15) Uani 1 1 d . . .
C11 C 0.3523(4) 0.4923(4) 0.1250(3) 0.0419(15) Uani 1 1 d . . .
C12 C 0.0943(6) 0.1037(4) -0.0071(3) 0.089(2) Uani 1 1 d . . .
H12A H 0.0878 0.1514 -0.0378 0.133 Uiso 1 1 calc R . .
H12B H 0.0195 0.0725 -0.0098 0.133 Uiso 1 1 calc R . .
H12C H 0.1579 0.0659 -0.0185 0.133 Uiso 1 1 calc R . .
C13 C 0.1269(6) 0.0623(4) 0.1126(3) 0.085(2) Uani 1 1 d . . .
H13A H 0.0504 0.0333 0.1098 0.128 Uiso 1 1 calc R . .
H13B H 0.1450 0.0841 0.1574 0.128 Uiso 1 1 calc R . .
H13C H 0.1886 0.0224 0.1021 0.128 Uiso 1 1 calc R . .
C14 C 0.2439(5) 0.1802(4) 0.0652(3) 0.073(2) Uani 1 1 d . . .
H14A H 0.2387 0.2302 0.0366 0.109 Uiso 1 1 calc R . .
H14B H 0.3019 0.1406 0.0498 0.109 Uiso 1 1 calc R . .
H14C H 0.2685 0.1974 0.1104 0.109 Uiso 1 1 calc R . .
C15 C -0.3007(5) 0.2283(4) 0.0377(3) 0.073(2) Uani 1 1 d . . .
H15A H -0.3589 0.2262 0.0705 0.110 Uiso 1 1 calc R . .
H15B H -0.2954 0.1726 0.0170 0.110 Uiso 1 1 calc R . .
H15C H -0.3250 0.2705 0.0041 0.110 Uiso 1 1 calc R . .
C16 C -0.0310(4) 0.6234(3) 0.0365(2) 0.0520(15) Uani 1 1 d . . .
H16A H -0.0870 0.6001 0.0019 0.078 Uiso 1 1 calc R . .
H16B H 0.0331 0.6523 0.0163 0.078 Uiso 1 1 calc R . .
H16C H -0.0720 0.6637 0.0630 0.078 Uiso 1 1 calc R . .
C17 C 0.4028(5) 0.5587(4) 0.0814(3) 0.083(2) Uani 1 1 d . . .
H17A H 0.3883 0.6151 0.0989 0.124 Uiso 1 1 calc R . .
H17B H 0.3645 0.5540 0.0366 0.124 Uiso 1 1 calc R . .
H17C H 0.4880 0.5498 0.0806 0.124 Uiso 1 1 calc R . .
C18 C 0.3808(5) 0.4047(4) 0.0975(4) 0.090(3) Uani 1 1 d . . .
H18A H 0.3436 0.3991 0.0525 0.135 Uiso 1 1 calc R . .
H18B H 0.3502 0.3606 0.1253 0.135 Uiso 1 1 calc R . .
H18C H 0.4665 0.3984 0.0972 0.135 Uiso 1 1 calc R . .
C19 C 0.4087(5) 0.5000(4) 0.1943(3) 0.077(2) Uani 1 1 d . . .
H19A H 0.3879 0.5548 0.2127 0.116 Uiso 1 1 calc R . .
H19B H 0.4948 0.4960 0.1941 0.116 Uiso 1 1 calc R . .
H19C H 0.3802 0.4544 0.2214 0.116 Uiso 1 1 calc R . .
C21 C -0.1031(5) 0.2623(4) 0.4010(3) 0.072(2) Uani 1 1 d . . .
H21A H -0.1421 0.2090 0.4104 0.108 Uiso 1 1 calc R . .
H21B H -0.1263 0.3061 0.4313 0.108 Uiso 1 1 calc R . .
H21C H -0.0172 0.2546 0.4066 0.108 Uiso 1 1 calc R . .
C22 C -0.1052(5) 0.2044(3) 0.2615(3) 0.071(2) Uani 1 1 d . . .
H22A H -0.1389 0.1518 0.2772 0.106 Uiso 1 1 calc R . .
H22B H -0.0189 0.1996 0.2642 0.106 Uiso 1 1 calc R . .
H22C H -0.1355 0.2143 0.2157 0.106 Uiso 1 1 calc R . .
C23 C -0.3138(5) 0.2969(4) 0.3059(3) 0.094(3) Uani 1 1 d . . .
H23A H -0.3438 0.2421 0.3196 0.142 Uiso 1 1 calc R . .
H23B H -0.3421 0.3077 0.2599 0.142 Uiso 1 1 calc R . .
H23C H -0.3420 0.3416 0.3338 0.142 Uiso 1 1 calc R . .
C31 C -0.0133(6) 0.4836(4) 0.4131(3) 0.087(2) Uani 1 1 d . . .
H31A H 0.0673 0.4618 0.4127 0.130 Uiso 1 1 calc R . .
H31B H -0.0576 0.4484 0.4420 0.130 Uiso 1 1 calc R . .
H31C H -0.0107 0.5420 0.4295 0.130 Uiso 1 1 calc R . .
C32 C -0.2427(6) 0.5219(4) 0.3352(3) 0.101(3) Uani 1 1 d . . .
H32A H -0.2864 0.5227 0.2916 0.151 Uiso 1 1 calc R . .
H32B H -0.2387 0.5793 0.3533 0.151 Uiso 1 1 calc R . .
H32C H -0.2831 0.4848 0.3645 0.151 Uiso 1 1 calc R . .
C33 C -0.0114(6) 0.5626(4) 0.2810(3) 0.095(3) Uani 1 1 d . . .
H33A H 0.0692 0.5438 0.2752 0.143 Uiso 1 1 calc R . .
H33B H -0.0086 0.6161 0.3054 0.143 Uiso 1 1 calc R . .
H33C H -0.0545 0.5710 0.2377 0.143 Uiso 1 1 calc R . .
O1S O 0.1773(3) 0.3021(2) 0.27036(17) 0.0469(10) Uani 1 1 d . . .
C1S C 0.2644(6) 0.2420(5) 0.2573(3) 0.087(2) Uani 1 1 d . . .
H1SA H 0.2931 0.2534 0.2137 0.105 Uiso 1 1 calc R . .
H1SB H 0.2297 0.1845 0.2564 0.105 Uiso 1 1 calc R . .
C2S C 0.3607(6) 0.2461(5) 0.3068(4) 0.092(2) Uani 1 1 d . . .
H2SA H 0.4341 0.2620 0.2870 0.110 Uiso 1 1 calc R . .
H2SB H 0.3729 0.1904 0.3285 0.110 Uiso 1 1 calc R . .
C3S C 0.3320(7) 0.3083(6) 0.3535(4) 0.127(4) Uani 1 1 d . . .
H3SA H 0.3949 0.3517 0.3587 0.153 Uiso 1 1 calc R . .
H3SB H 0.3246 0.2817 0.3969 0.153 Uiso 1 1 calc R . .
C4S C 0.2187(5) 0.3476(4) 0.3289(3) 0.084(2) Uani 1 1 d . . .
H4SA H 0.1608 0.3434 0.3624 0.101 Uiso 1 1 calc R . .
H4SB H 0.2305 0.4081 0.3187 0.101 Uiso 1 1 calc R . .

loop_
_atom_site_aniso_label
_atom_site_aniso_U_11
_atom_site_aniso_U_22
_atom_site_aniso_U_33
_atom_site_aniso_U_23
_atom_site_aniso_U_13
_atom_site_aniso_U_12
La 0.02856(17) 0.0535(2) 0.02998(18) 0.0022(2) 0.00217(12) 0.0020(2)
Si1 0.0432(11) 0.0548(13) 0.0482(12) 0.0115(9) 0.0100(8) -0.0010(9)
Si2 0.0854(15) 0.0520(13) 0.0397(12) -0.0030(10) 0.0072(10) 0.0061(11)
O1 0.044(3) 0.080(3) 0.047(3) -0.020(2) -0.006(2) 0.007(2)
O2 0.033(2) 0.094(4) 0.067(3) 0.037(3) -0.003(2) -0.003(2)
N1 0.035(3) 0.054(4) 0.038(3) 0.010(3) -0.001(2) -0.007(3)
N2 0.024(3) 0.055(3) 0.036(3) 0.002(2) 0.001(2) 0.003(2)
N3 0.042(3) 0.035(3) 0.027(2) -0.001(2) 0.0052(19) 0.004(2)
C1 0.088(5) 0.044(4) 0.043(4) -0.007(4) 0.007(3) 0.010(5)
C2 0.063(5) 0.040(4) 0.036(4) 0.002(3) 0.003(3) -0.011(4)
C3 0.067(5) 0.048(5) 0.045(4) 0.005(3) -0.012(4) -0.018(4)
C4 0.046(5) 0.060(5) 0.044(4) 0.019(4) -0.013(3) -0.022(4)
C5 0.030(3) 0.099(5) 0.046(4) 0.020(4) -0.008(3) 0.003(4)
C6 0.026(3) 0.099(6) 0.044(4) 0.007(4) 0.009(3) 0.018(4)
C7 0.035(4) 0.071(5) 0.040(4) 0.010(3) 0.000(3) 0.006(3)
C8 0.039(4) 0.046(4) 0.033(4) -0.005(3) -0.002(3) 0.007(3)
C9 0.039(4) 0.050(4) 0.035(4) 0.008(3) 0.002(3) -0.001(3)
C10 0.031(4) 0.049(4) 0.043(4) -0.008(3) 0.008(3) -0.008(3)
C11 0.028(3) 0.050(4) 0.048(4) 0.005(3) 0.005(3) -0.002(3)
C12 0.128(6) 0.081(6) 0.057(5) -0.024(4) 0.000(4) 0.018(5)
C13 0.128(7) 0.066(5) 0.063(5) 0.014(4) 0.012(4) 0.008(5)
C14 0.080(5) 0.066(5) 0.076(5) -0.017(4) 0.025(4) 0.009(4)
C15 0.063(5) 0.071(5) 0.080(5) 0.011(4) -0.030(4) -0.023(4)
C16 0.049(4) 0.057(4) 0.048(4) 0.009(4) -0.002(3) 0.009(4)
C17 0.038(4) 0.114(6) 0.097(6) 0.042(5) 0.008(4) -0.007(4)
C18 0.036(4) 0.081(6) 0.154(7) -0.020(5) 0.016(4) 0.011(4)
C19 0.039(4) 0.134(7) 0.058(5) -0.002(5) 0.002(3) -0.017(4)
C21 0.112(6) 0.061(5) 0.044(4) 0.007(3) 0.012(4) -0.002(4)
C22 0.101(6) 0.044(4) 0.066(5) 0.005(4) 0.005(4) -0.020(4)
C23 0.053(5) 0.110(7) 0.123(7) 0.034(5) 0.019(4) -0.009(4)
C31 0.129(7) 0.088(6) 0.043(4) -0.016(4) 0.003(4) 0.006(5)
C32 0.114(6) 0.096(6) 0.093(6) -0.014(5) 0.011(5) 0.057(5)
C33 0.153(7) 0.060(5) 0.071(5) -0.016(4) 0.002(5) -0.027(5)
O1S 0.038(2) 0.060(3) 0.040(3) -0.010(2) -0.0124(19) 0.010(2)
C1S 0.085(6) 0.088(6) 0.084(6) -0.029(4) -0.022(5) 0.045(5)
C2S 0.068(5) 0.099(7) 0.100(7) -0.011(5) -0.037(5) 0.015(5)
C3S 0.109(7) 0.175(9) 0.086(6) -0.048(6) -0.063(5) 0.070(7)
C4S 0.072(5) 0.117(7) 0.060(5) -0.026(5) -0.024(4) 0.033(5)

loop_
_atom_type_symbol
_atom_type_description
_atom_type_scat_dispersion_real
_atom_type_scat_dispersion_imag
_atom_type_scat_source
C C 0.0033 0.0016 'International Tables Vol C Tables 4.2.6.8 and 6.1.1.4'
H H 0.0000 0.0000 'International Tables Vol C Tables 4.2.6.8 and 6.1.1.4'
N N 0.0061 0.0033 'International Tables Vol C Tables 4.2.6.8 and 6.1.1.4'
O O 0.0106 0.0060 'International Tables Vol C Tables 4.2.6.8 and 6.1.1.4'
Si Si 0.0817 0.0704 'International Tables Vol C Tables 4.2.6.8 and 6.1.1.4'
La La -0.2871 2.4523 'International Tables Vol C Tables 4.2.6.8 and 6.1.1.4'

loop_
_geom_angle_atom_site_label_1
_geom_angle_atom_site_label_2
_geom_angle_atom_site_label_3
_geom_angle
_geom_angle_site_symmetry_1
_geom_angle_site_symmetry_3
_geom_angle_publ_flag
O2 La O1 94.34(14) . . ?
O2 La N3 120.88(14) . . ?
O1 La N3 132.86(13) . . ?
O2 La N1 131.73(13) . . ?
O1 La N1 70.62(14) . . ?
N3 La N1 100.56(13) . . ?
O2 La N2 70.12(13) . . ?
O1 La N2 112.75(13) . . ?
N3 La N2 108.50(12) . . ?
N1 La N2 74.27(14) . . ?
O2 La O1S 76.87(12) . . ?
O1 La O1S 78.02(12) . . ?
N3 La O1S 80.70(12) . . ?
N1 La O1S 137.91(13) . . ?
N2 La O1S 145.76(12) . . ?
O2 La Si1 141.35(10) . . ?
O1 La Si1 107.08(10) . . ?
N3 La Si1 26.43(10) . . ?
N1 La Si1 86.30(9) . . ?
N2 La Si1 125.74(9) . . ?
O1S La Si1 76.69(8) . . ?
N3 Si1 C21 115.3(2) . . ?
N3 Si1 C23 114.2(2) . . ?
C21 Si1 C23 106.2(3) . . ?
N3 Si1 C22 109.6(2) . . ?
C21 Si1 C22 105.2(3) . . ?
C23 Si1 C22 105.4(3) . . ?
N3 Si1 La 39.66(12) . . ?
C21 Si1 La 132.7(2) . . ?
C23 Si1 La 120.6(2) . . ?
C22 Si1 La 70.39(17) . . ?
N3 Si2 C33 110.3(2) . . ?
N3 Si2 C31 114.9(3) . . ?
C33 Si2 C31 105.5(3) . . ?
N3 Si2 C32 113.4(3) . . ?
C33 Si2 C32 106.6(3) . . ?
C31 Si2 C32 105.5(3) . . ?
C2 O1 La 143.0(4) . . ?
C10 O2 La 140.4(3) . . ?
C4 N1 C5 117.5(5) . . ?
C4 N1 La 129.8(4) . . ?
C5 N1 La 111.9(4) . . ?
C8 N2 C7 115.8(4) . . ?
C8 N2 La 129.8(3) . . ?
C7 N2 La 114.4(3) . . ?
Si2 N3 Si1 125.6(2) . . ?
Si2 N3 La 120.5(2) . . ?
Si1 N3 La 113.91(19) . . ?
C12 C1 C2 112.9(5) . . ?
C12 C1 C14 106.9(5) . . ?
C2 C1 C14 109.8(5) . . ?
C12 C1 C13 110.1(5) . . ?
C2 C1 C13 107.4(5) . . ?
C14 C1 C13 109.7(5) . . ?
O1 C2 C3 122.1(6) . . ?
O1 C2 C1 115.3(6) . . ?
C3 C2 C1 122.6(6) . . ?
C2 C3 C4 129.0(6) . . ?
N1 C4 C3 124.2(6) . . ?
N1 C4 C15 120.6(6) . . ?
C3 C4 C15 115.2(6) . . ?
N1 C5 C6 114.1(5) . . ?
C5 C6 C7 115.9(5) . . ?
N2 C7 C6 112.9(4) . . ?
N2 C8 C9 123.6(5) . . ?
N2 C8 C16 122.2(5) . . ?
C9 C8 C16 114.1(5) . . ?
C10 C9 C8 127.7(5) . . ?
O2 C10 C9 122.4(5) . . ?
O2 C10 C11 112.7(5) . . ?
C9 C10 C11 125.0(5) . . ?
C19 C11 C17 109.9(5) . . ?
C19 C11 C10 109.7(4) . . ?
C17 C11 C10 112.9(5) . . ?
C19 C11 C18 109.2(5) . . ?
C17 C11 C18 108.0(5) . . ?
C10 C11 C18 107.0(4) . . ?
C1S O1S C4S 107.9(4) . . ?
C1S O1S La 128.7(3) . . ?
C4S O1S La 119.2(3) . . ?
O1S C1S C2S 110.1(6) . . ?
C1S C2S C3S 107.4(6) . . ?
C2S C3S C4S 107.7(6) . . ?
O1S C4S C3S 106.6(5) . . ?

loop_
_geom_bond_atom_site_label_1
_geom_bond_atom_site_label_2
_geom_bond_distance
_geom_bond_site_symmetry_2
_geom_bond_publ_flag
La O2 2.292(4) . ?
La O1 2.323(4) . ?
La N3 2.443(3) . ?
La N1 2.624(5) . ?
La N2 2.626(4) . ?
La O1S 2.662(3) . ?
La Si1 3.4986(16) . ?
Si1 N3 1.703(4) . ?
Si1 C21 1.875(5) . ?
Si1 C23 1.875(6) . ?
Si1 C22 1.883(5) . ?
Si2 N3 1.699(4) . ?
Si2 C33 1.861(6) . ?
Si2 C31 1.873(6) . ?
Si2 C32 1.889(6) . ?
O1 C2 1.299(6) . ?
O2 C10 1.312(6) . ?
N1 C4 1.299(7) . ?
N1 C5 1.486(6) . ?
N2 C8 1.304(6) . ?
N2 C7 1.491(5) . ?
C1 C12 1.528(7) . ?
C1 C2 1.534(7) . ?
C1 C14 1.543(7) . ?
C1 C13 1.550(7) . ?
C2 C3 1.363(7) . ?
C3 C4 1.422(8) . ?
C4 C15 1.527(7) . ?
C5 C6 1.522(7) . ?
C6 C7 1.523(7) . ?
C8 C9 1.440(6) . ?
C8 C16 1.517(7) . ?
C9 C10 1.358(7) . ?
C10 C11 1.528(6) . ?
C11 C19 1.507(7) . ?
C11 C17 1.519(7) . ?
C11 C18 1.539(7) . ?
O1S C1S 1.414(6) . ?
O1S C4S 1.439(6) . ?
C1S C2S 1.424(8) . ?
C2S C3S 1.428(8) . ?
C3S C4S 1.477(8) . ?

loop_
_geom_torsion_atom_site_label_1
_geom_torsion_atom_site_label_2
_geom_torsion_atom_site_label_3
_geom_torsion_atom_site_label_4
_geom_torsion
_geom_torsion_site_symmetry_1
_geom_torsion_site_symmetry_2
_geom_torsion_site_symmetry_3
_geom_torsion_site_symmetry_4
_geom_torsion_publ_flag
O2 La Si1 N3 48.0(3) . . . . ?
O1 La Si1 N3 168.7(2) . . . . ?
N1 La Si1 N3 -122.9(2) . . . . ?
N2 La Si1 N3 -55.3(2) . . . . ?
O1S La Si1 N3 95.9(2) . . . . ?
O2 La Si1 C21 -30.4(3) . . . . ?
O1 La Si1 C21 90.3(3) . . . . ?
N3 La Si1 C21 -78.4(3) . . . . ?
N1 La Si1 C21 158.7(3) . . . . ?
N2 La Si1 C21 -133.7(3) . . . . ?
O1S La Si1 C21 17.5(3) . . . . ?
O2 La Si1 C23 139.9(3) . . . . ?
O1 La Si1 C23 -99.3(3) . . . . ?
N3 La Si1 C23 92.0(3) . . . . ?
N1 La Si1 C23 -30.9(3) . . . . ?
N2 La Si1 C23 36.7(3) . . . . ?
O1S La Si1 C23 -172.1(3) . . . . ?
O2 La Si1 C22 -123.3(3) . . . . ?
O1 La Si1 C22 -2.6(2) . . . . ?
N3 La Si1 C22 -171.3(3) . . . . ?
N1 La Si1 C22 65.8(2) . . . . ?
N2 La Si1 C22 133.4(2) . . . . ?
O1S La Si1 C22 -75.4(2) . . . . ?
O2 La O1 C2 -134.1(6) . . . . ?
N3 La O1 C2 85.3(6) . . . . ?
N1 La O1 C2 -1.2(6) . . . . ?
N2 La O1 C2 -63.9(6) . . . . ?
O1S La O1 C2 150.3(6) . . . . ?
Si1 La O1 C2 78.4(6) . . . . ?
O1 La O2 C10 83.4(6) . . . . ?
N3 La O2 C10 -129.4(6) . . . . ?
N1 La O2 C10 15.7(7) . . . . ?
N2 La O2 C10 -29.2(5) . . . . ?
O1S La O2 C10 160.0(6) . . . . ?
Si1 La O2 C10 -152.1(5) . . . . ?
O2 La N1 C4 88.3(5) . . . . ?
O1 La N1 C4 10.2(5) . . . . ?
N3 La N1 C4 -121.7(5) . . . . ?
N2 La N1 C4 131.8(5) . . . . ?
O1S La N1 C4 -33.9(6) . . . . ?
Si1 La N1 C4 -99.4(5) . . . . ?
O2 La N1 C5 -101.9(4) . . . . ?
O1 La N1 C5 180.0(4) . . . . ?
N3 La N1 C5 48.1(3) . . . . ?
N2 La N1 C5 -58.4(3) . . . . ?
O1S La N1 C5 135.8(3) . . . . ?
Si1 La N1 C5 70.4(3) . . . . ?
O2 La N2 C8 13.7(4) . . . . ?
O1 La N2 C8 -72.6(5) . . . . ?
N3 La N2 C8 130.7(4) . . . . ?
N1 La N2 C8 -133.2(5) . . . . ?
O1S La N2 C8 29.8(6) . . . . ?
Si1 La N2 C8 153.4(4) . . . . ?
O2 La N2 C7 -165.5(4) . . . . ?
O1 La N2 C7 108.1(3) . . . . ?
N3 La N2 C7 -48.5(3) . . . . ?
N1 La N2 C7 47.6(3) . . . . ?
O1S La N2 C7 -149.4(3) . . . . ?
Si1 La N2 C7 -25.8(4) . . . . ?
C33 Si2 N3 Si1 -178.0(3) . . . . ?
C31 Si2 N3 Si1 63.0(4) . . . . ?
C32 Si2 N3 Si1 -58.5(4) . . . . ?
C33 Si2 N3 La -0.2(3) . . . . ?
C31 Si2 N3 La -119.3(3) . . . . ?
C32 Si2 N3 La 119.2(3) . . . . ?
C21 Si1 N3 Si2 -54.9(4) . . . . ?
C23 Si1 N3 Si2 68.5(4) . . . . ?
C22 Si1 N3 Si2 -173.5(3) . . . . ?
La Si1 N3 Si2 177.9(4) . . . . ?
C21 Si1 N3 La 127.2(2) . . . . ?
C23 Si1 N3 La -109.3(3) . . . . ?
C22 Si1 N3 La 8.7(3) . . . . ?
O2 La N3 Si2 34.7(3) . . . . ?
O1 La N3 Si2 167.23(19) . . . . ?
N1 La N3 Si2 -119.5(2) . . . . ?
N2 La N3 Si2 -42.7(3) . . . . ?
O1S La N3 Si2 103.3(2) . . . . ?
Si1 La N3 Si2 -178.0(4) . . . . ?
O2 La N3 Si1 -147.28(18) . . . . ?
O1 La N3 Si1 -14.8(3) . . . . ?
N1 La N3 Si1 58.5(2) . . . . ?
N2 La N3 Si1 135.29(19) . . . . ?
O1S La N3 Si1 -78.8(2) . . . . ?
La O1 C2 C3 -4.8(10) . . . . ?
La O1 C2 C1 176.9(4) . . . . ?
C12 C1 C2 O1 -152.7(5) . . . . ?
C14 C1 C2 O1 -33.5(7) . . . . ?
C13 C1 C2 O1 85.8(6) . . . . ?
C12 C1 C2 C3 29.0(8) . . . . ?
C14 C1 C2 C3 148.3(5) . . . . ?
C13 C1 C2 C3 -92.5(7) . . . . ?
O1 C2 C3 C4 5.0(10) . . . . ?
C1 C2 C3 C4 -176.9(5) . . . . ?
C5 N1 C4 C3 177.1(5) . . . . ?
La N1 C4 C3 -13.6(8) . . . . ?
C5 N1 C4 C15 -0.6(8) . . . . ?
La N1 C4 C15 168.7(3) . . . . ?
C2 C3 C4 N1 4.7(10) . . . . ?
C2 C3 C4 C15 -177.5(5) . . . . ?
C4 N1 C5 C6 -169.4(5) . . . . ?
La N1 C5 C6 19.5(5) . . . . ?
N1 C5 C6 C7 65.7(6) . . . . ?
C8 N2 C7 C6 -178.8(5) . . . . ?
La N2 C7 C6 0.5(6) . . . . ?
C5 C6 C7 N2 -79.2(6) . . . . ?
C7 N2 C8 C9 177.6(5) . . . . ?
La N2 C8 C9 -1.7(8) . . . . ?
C7 N2 C8 C16 -2.8(7) . . . . ?
La N2 C8 C16 178.0(3) . . . . ?
N2 C8 C9 C10 -11.2(9) . . . . ?
C16 C8 C9 C10 169.1(5) . . . . ?
La O2 C10 C9 28.8(9) . . . . ?
La O2 C10 C11 -149.2(4) . . . . ?
C8 C9 C10 O2 0.9(9) . . . . ?
C8 C9 C10 C11 178.7(5) . . . . ?
O2 C10 C11 C19 -48.2(7) . . . . ?
C9 C10 C11 C19 133.9(6) . . . . ?
O2 C10 C11 C17 -171.2(5) . . . . ?
C9 C10 C11 C17 10.9(8) . . . . ?
O2 C10 C11 C18 70.2(6) . . . . ?
C9 C10 C11 C18 -107.8(6) . . . . ?
O2 La O1S C1S -80.4(5) . . . . ?
O1 La O1S C1S 17.0(5) . . . . ?
N3 La O1S C1S 154.7(5) . . . . ?
N1 La O1S C1S 59.2(5) . . . . ?
N2 La O1S C1S -96.0(5) . . . . ?
Si1 La O1S C1S 128.0(5) . . . . ?
O2 La O1S C4S 73.6(4) . . . . ?
O1 La O1S C4S 171.0(4) . . . . ?
N3 La O1S C4S -51.3(4) . . . . ?
N1 La O1S C4S -146.8(4) . . . . ?
N2 La O1S C4S 58.0(5) . . . . ?
Si1 La O1S C4S -78.0(4) . . . . ?
C4S O1S C1S C2S 1.2(8) . . . . ?
La O1S C1S C2S 157.5(5) . . . . ?
O1S C1S C2S C3S 2.0(9) . . . . ?
C1S C2S C3S C4S -4.3(10) . . . . ?
C1S O1S C4S C3S -3.8(8) . . . . ?
La O1S C4S C3S -162.7(5) . . . . ?
C2S C3S C4S O1S 5.0(9) . . . . ?
